data_1572616
loop_
_publ_author_name
'Haridas, V.'
'Maurya, Govind P.'
'Dutta, Souvik'

_publ_section_title
;
 Designer pseudopeptides: autofluorescent polygonal tubes <i>via</i>
 Phe-zipper and triple helix.
;
_journal_issue 41
_journal_name_full 'Chemical science'
_journal_page_first 16908
_journal_page_last 16916
_journal_paper_doi 10.1039/d4sc04023f
_journal_volume 15
_journal_year 2024
_chemical_absolute_configuration S
_chemical_formula_moiety 'C21 H25 N3 O4'
_chemical_formula_sum 'C21 H25 N3 O4'
_chemical_formula_weight 383.450
_chemical_name_common MUAFO
_chemical_name_systematic MUAFO
_space_group_crystal_system orthorhombic
_space_group_IT_number 19
_space_group_name_Hall 'P 2ac 2ab'
_space_group_name_H-M_alt 'P 21 21 21'
_atom_sites_solution_hydrogens mixed
_audit_creation_date 2024-03-30
_audit_creation_method
;
Olex2 1.5
(compiled 2023.08.24 svn.re1ec1418 for OlexSys, GUI svn.r6817)
;
_audit_update_record
;
2024-05-10 deposited with the CCDC.	2024-09-18 downloaded from the CCDC.
;
_cell_angle_alpha 90
_cell_angle_beta 90
_cell_angle_gamma 90
_cell_formula_units_Z 4
_cell_length_a 5.3552(6)
_cell_length_b 11.2241(13)
_cell_length_c 33.850(4)
_cell_measurement_reflns_used 5463
_cell_measurement_temperature 304.(2)
_cell_measurement_theta_max 22.0180
_cell_measurement_theta_min 2.4067
_cell_volume 2034.6(4)
_computing_cell_refinement 'SAINT V8.40B (Bruker AXS LLC, 2019)'
_computing_data_reduction 'SAINT V8.40B (Bruker AXS LLC, 2019)'
_computing_molecular_graphics 'Olex2 1.5 (Dolomanov et al., 2009)'
_computing_publication_material 'Olex2 1.5 (Dolomanov et al., 2009)'
_computing_structure_refinement 'XL  (Sheldrick, 2008)'
_computing_structure_solution 'XT, VERSION 2018/2'
_diffrn_ambient_temperature 304.00
_diffrn_detector_area_resol_mean 7.3910
_diffrn_measured_fraction_theta_full 0.999
_diffrn_measured_fraction_theta_max 0.995
_diffrn_measurement_device_type 'Bruker APEX-II CCD'
_diffrn_measurement_method '\f and \w scans'
_diffrn_radiation_type MoK\a
_diffrn_radiation_wavelength 0.71073
_diffrn_reflns_av_R_equivalents 0.0667
_diffrn_reflns_av_unetI/netI 0.0689
_diffrn_reflns_Laue_measured_fraction_full 0.999
_diffrn_reflns_Laue_measured_fraction_max 0.995
_diffrn_reflns_limit_h_max 5
_diffrn_reflns_limit_h_min -7
_diffrn_reflns_limit_k_max 14
_diffrn_reflns_limit_k_min -14
_diffrn_reflns_limit_l_max 43
_diffrn_reflns_limit_l_min -45
_diffrn_reflns_number 18534
_diffrn_reflns_point_group_measured_fraction_full 0.999
_diffrn_reflns_point_group_measured_fraction_max 0.994
_diffrn_reflns_theta_full 25.242
_diffrn_reflns_theta_max 28.333
_diffrn_reflns_theta_min 2.177
_exptl_absorpt_coefficient_mu 0.088
_exptl_absorpt_correction_T_max 0.980
_exptl_absorpt_correction_T_min 0.975
_exptl_absorpt_correction_type multi-scan
_exptl_absorpt_process_details
;
Krause, L., Herbst-Irmer, R., Sheldrick, G. M., Stalke, D. (2015).
"Comparison of silver and molybdenum microfocus X-ray sources for
single-crystal structure determination"
J. Appl. Cryst. 48, 3-10.
doi:10.1107/S1600576714022985
;
_exptl_crystal_density_diffrn 1.252
_exptl_crystal_density_method 'not measured'
_exptl_crystal_description unk
_exptl_crystal_F_000 902
_refine_diff_density_max 0.167
_refine_diff_density_min -0.214
_refine_diff_density_rms 0.038
_refine_ls_abs_structure_details
;
 Flack x determined using 960 quotients [(I+)-(I-)]/[(I+)+(I-)]
 (Parsons, Flack and Wagner, Acta Cryst. B69 (2013) 249-259).
;
_refine_ls_abs_structure_Flack 0.2(10)
_refine_ls_extinction_method none
_refine_ls_goodness_of_fit_ref 1.017
_refine_ls_hydrogen_treatment mixed
_refine_ls_matrix_type full
_refine_ls_number_parameters 262
_refine_ls_number_reflns 5035
_refine_ls_number_restraints 0
_refine_ls_restrained_S_all 1.017
_refine_ls_R_factor_all 0.1051
_refine_ls_R_factor_gt 0.0532
_refine_ls_shift/su_max 0.000
_refine_ls_shift/su_mean 0.000
_refine_ls_structure_factor_coef Fsqd
_refine_ls_weighting_details 'w=1/[\s^2^(Fo^2^)+(0.0430P)^2^+0.3444P] where P=(Fo^2^+2Fc^2^)/3'
_refine_ls_weighting_scheme calc
_refine_ls_wR_factor_gt 0.1078
_refine_ls_wR_factor_ref 0.1260
_reflns_Friedel_coverage 0.716
_reflns_Friedel_fraction_full 1.000
_reflns_Friedel_fraction_max 0.993
_reflns_number_gt 3123
_reflns_number_total 5035
_reflns_threshold_expression 'I > 2\s(I)'
_cod_data_source_file d4sc04023f2.cif
_cod_data_source_block AibFurea
_cod_depositor_comments
;
The following automatic conversions were performed:

data item '_exptl_absorpt_correction_type' value 'Multi-Scan' was
changed to 'multi-scan' in accordance with the
/home/data/users/saulius/crontab/automatic-downloads/rss-feeds/RSC/lib/dictionaries/cif_core.dic
dictionary named 'cif_core.dic' version 2.4.2 last updated on
2011-04-26.

Automatic conversion script
Id: cif_fix_values 8170 2020-07-09 18:12:32Z antanas 

 Adding full bibliography for 1572616--1572618.cif.
;
_cod_database_code 1572616
_shelx_shelxl_version_number 2019/1
_shelx_space_group_comment
;
The symmetry employed for this shelxl refinement is uniquely defined
by the following loop, which should always be used as a source of
symmetry information in preference to the above space-group names.
They are only intended as comments.
;
_olex2_refinement_description
;
1. Fixed Uiso
 At 1.2 times of:
  All C(H) groups, H2 of N2, All C(H,H) groups
 At 1.5 times of:
  All C(H,H,H) groups, H1 of N1, H3 of N3
2.a Ternary CH refined with riding coordinates:
 C10(H10)
2.b Secondary CH2 refined with riding coordinates:
 C15(H15A,H15B)
2.c Aromatic/amide H refined with riding coordinates:
 N2(H2), C2(H2A), C3(H3A), C4(H4), C5(H5), C6(H6), C17(H17), C18(H18),
 C19(H19), C20(H20), C21(H21)
2.d Idealised Me refined as rotating group:
 C12(H12A,H12B,H12C), C13(H13A,H13B,H13C), C14(H14A,H14B,H14C)
;
_olex2_submission_special_instructions 'No special instructions were received'

loop_
_space_group_symop_operation_xyz
'x, y, z'
'-x+1/2, -y, z+1/2'
'-x, y+1/2, -z+1/2'
'x+1/2, -y+1/2, -z'

loop_
_atom_site_label
_atom_site_type_symbol
_atom_site_fract_x
_atom_site_fract_y
_atom_site_fract_z
_atom_site_U_iso_or_equiv
_atom_site_adp_type
_atom_site_occupancy
_atom_site_site_symmetry_order
_atom_site_calc_flag
_atom_site_refinement_flags_posn
_atom_site_refinement_flags_adp
_atom_site_refinement_flags_occupancy
_atom_site_disorder_assembly
_atom_site_disorder_group
O1 O 0.4348(4) 0.2799(2) 0.63994(6) 0.0467(6) Uani 1 1 d . . . . .
O2 O 0.4075(5) 0.8794(2) 0.65846(8) 0.0595(7) Uani 1 1 d . . . . .
O3 O 0.7375(4) 0.4864(2) 0.69714(7) 0.0545(6) Uani 1 1 d . . . . .
O4 O 0.0911(4) 0.7615(2) 0.67615(8) 0.0597(7) Uani 1 1 d . . . . .
N1 N 0.0159(5) 0.2641(3) 0.62828(8) 0.0468(7) Uani 1 1 d . . . . .
H1 H -0.137(8) 0.266(4) 0.6388(11) 0.070 Uiso 1 1 d . U . . .
N2 N 0.1605(5) 0.3391(2) 0.68708(7) 0.0401(6) Uani 1 1 d . . . . .
H2 H 0.006658 0.343463 0.694219 0.048 Uiso 1 1 calc R U . . .
N3 N 0.3775(5) 0.5662(2) 0.67670(8) 0.0401(7) Uani 1 1 d . . . . .
H3 H 0.220(7) 0.562(3) 0.6770(11) 0.060 Uiso 1 1 d . U . . .
C1 C 0.0225(6) 0.2022(3) 0.59170(10) 0.0438(8) Uani 1 1 d . . . . .
C2 C -0.1720(7) 0.1261(3) 0.58338(12) 0.0598(10) Uani 1 1 d . . . . .
H2A H -0.300140 0.115772 0.601604 0.072 Uiso 1 1 calc R U . . .
C3 C -0.1770(8) 0.0646(4) 0.54771(13) 0.0698(12) Uani 1 1 d . . . . .
H3A H -0.308984 0.013329 0.542236 0.084 Uiso 1 1 calc R U . . .
C4 C 0.0098(8) 0.0786(4) 0.52066(13) 0.0663(11) Uani 1 1 d . . . . .
H4 H 0.006716 0.036715 0.496969 0.080 Uiso 1 1 calc R U . . .
C5 C 0.2006(8) 0.1548(3) 0.52885(11) 0.0601(10) Uani 1 1 d . . . . .
H5 H 0.326304 0.165641 0.510239 0.072 Uiso 1 1 calc R U . . .
C6 C 0.2122(7) 0.2170(3) 0.56447(10) 0.0523(9) Uani 1 1 d . . . . .
H6 H 0.345439 0.267658 0.569808 0.063 Uiso 1 1 calc R U . . .
C7 C 0.2187(6) 0.2934(3) 0.65091(10) 0.0390(7) Uani 1 1 d . . . . .
C8 C 0.3563(6) 0.3809(3) 0.71396(9) 0.0391(7) Uani 1 1 d . . . . .
C9 C 0.5075(6) 0.4806(3) 0.69458(9) 0.0377(7) Uani 1 1 d . . . . .
C10 C 0.4925(6) 0.6752(3) 0.66205(9) 0.0400(7) Uani 1 1 d . . . . .
H10 H 0.636842 0.693272 0.678813 0.048 Uiso 1 1 calc R U . . .
C11 C 0.3046(6) 0.7742(3) 0.66690(9) 0.0414(7) Uani 1 1 d . . . . .
C12 C 0.2406(10) 0.9811(3) 0.65938(16) 0.0886(15) Uani 1 1 d . . . . .
H12A H 0.332860 1.052309 0.653531 0.133 Uiso 1 1 calc R U . . .
H12B H 0.167194 0.987811 0.685163 0.133 Uiso 1 1 calc R U . . .
H12C H 0.111198 0.970618 0.640064 0.133 Uiso 1 1 calc R U . . .
C13 C 0.5241(7) 0.2780(3) 0.72717(10) 0.0523(9) Uani 1 1 d . . . . .
H13A H 0.648448 0.307353 0.745128 0.078 Uiso 1 1 calc R U . . .
H13B H 0.604385 0.243570 0.704521 0.078 Uiso 1 1 calc R U . . .
H13C H 0.424834 0.218478 0.740140 0.078 Uiso 1 1 calc R U . . .
C14 C 0.2282(7) 0.4340(3) 0.75042(10) 0.0513(9) Uani 1 1 d . . . . .
H14A H 0.352339 0.465223 0.768071 0.077 Uiso 1 1 calc R U . . .
H14B H 0.133981 0.373164 0.763635 0.077 Uiso 1 1 calc R U . . .
H14C H 0.118082 0.497016 0.742376 0.077 Uiso 1 1 calc R U . . .
C15 C 0.5837(6) 0.6657(3) 0.61928(10) 0.0521(9) Uani 1 1 d . . . . .
H15A H 0.679372 0.736554 0.612923 0.063 Uiso 1 1 calc R U . . .
H15B H 0.694771 0.597802 0.617111 0.063 Uiso 1 1 calc R U . . .
C16 C 0.3774(6) 0.6524(3) 0.58951(10) 0.0472(9) Uani 1 1 d . . . . .
C17 C 0.2733(7) 0.5429(3) 0.58192(10) 0.0543(9) Uani 1 1 d . . . . .
H17 H 0.337272 0.475917 0.594519 0.065 Uiso 1 1 calc R U . . .
C18 C 0.0750(8) 0.5300(4) 0.55594(11) 0.0631(11) Uani 1 1 d . . . . .
H18 H 0.005583 0.455111 0.551708 0.076 Uiso 1 1 calc R U . . .
C19 C -0.0182(8) 0.6265(4) 0.53661(11) 0.0634(11) Uani 1 1 d . . . . .
H19 H -0.149895 0.617728 0.518927 0.076 Uiso 1 1 calc R U . . .
C20 C 0.0834(8) 0.7366(4) 0.54338(11) 0.0668(11) Uani 1 1 d . . . . .
H20 H 0.020393 0.802828 0.530212 0.080 Uiso 1 1 calc R U . . .
C21 C 0.2792(8) 0.7500(3) 0.56972(11) 0.0612(10) Uani 1 1 d . . . . .
H21 H 0.345702 0.825284 0.574215 0.073 Uiso 1 1 calc R U . . .

loop_
_atom_site_aniso_label
_atom_site_aniso_U_11
_atom_site_aniso_U_22
_atom_site_aniso_U_33
_atom_site_aniso_U_23
_atom_site_aniso_U_13
_atom_site_aniso_U_12
O1 0.0298(11) 0.0549(14) 0.0554(13) -0.0102(11) 0.0033(10) 0.0061(11)
O2 0.0589(16) 0.0396(13) 0.0802(18) 0.0092(12) 0.0008(14) -0.0036(12)
O3 0.0291(12) 0.0552(14) 0.0793(17) 0.0105(13) -0.0071(12) 0.0055(10)
O4 0.0413(14) 0.0470(14) 0.0909(19) -0.0014(13) 0.0097(13) 0.0076(12)
N1 0.0313(14) 0.0574(18) 0.0518(17) -0.0114(14) 0.0004(13) 0.0014(14)
N2 0.0270(13) 0.0485(15) 0.0447(15) -0.0032(12) 0.0012(12) 0.0026(11)
N3 0.0310(13) 0.0380(14) 0.0514(17) 0.0037(12) -0.0028(13) 0.0044(12)
C1 0.0396(17) 0.0424(18) 0.0494(19) -0.0060(15) -0.0054(16) 0.0083(16)
C2 0.0402(19) 0.067(3) 0.073(3) -0.018(2) -0.0002(19) -0.0008(19)
C3 0.052(2) 0.068(3) 0.090(3) -0.032(2) -0.009(2) -0.002(2)
C4 0.063(3) 0.069(3) 0.067(3) -0.024(2) -0.014(2) 0.019(2)
C5 0.063(2) 0.064(2) 0.054(2) -0.0077(19) 0.004(2) 0.007(2)
C6 0.054(2) 0.048(2) 0.055(2) -0.0070(18) 0.0003(18) 0.0018(18)
C7 0.0344(17) 0.0348(17) 0.0476(19) 0.0003(14) -0.0009(15) 0.0032(14)
C8 0.0310(16) 0.0421(18) 0.0440(18) 0.0027(14) -0.0040(14) 0.0029(14)
C9 0.0303(16) 0.0399(17) 0.0428(17) -0.0033(14) -0.0036(14) 0.0052(14)
C10 0.0341(16) 0.0389(17) 0.0469(18) 0.0004(14) -0.0036(15) 0.0007(14)
C11 0.0435(19) 0.0399(18) 0.0407(17) 0.0003(15) -0.0048(15) -0.0001(15)
C12 0.095(3) 0.042(2) 0.128(4) 0.015(2) 0.006(3) 0.016(2)
C13 0.0464(19) 0.050(2) 0.060(2) 0.0149(17) -0.0043(17) 0.0079(18)
C14 0.0435(19) 0.069(2) 0.0413(19) -0.0015(17) 0.0025(16) 0.0043(19)
C15 0.0391(18) 0.063(2) 0.055(2) -0.0005(18) 0.0074(17) 0.0024(17)
C16 0.0462(19) 0.054(2) 0.0420(19) 0.0013(16) 0.0114(16) 0.0037(17)
C17 0.068(2) 0.048(2) 0.047(2) -0.0036(16) -0.0031(18) 0.013(2)
C18 0.075(3) 0.058(2) 0.056(2) -0.0053(19) -0.009(2) -0.003(2)
C19 0.066(3) 0.076(3) 0.048(2) 0.002(2) -0.001(2) 0.006(2)
C20 0.078(3) 0.068(3) 0.054(2) 0.019(2) 0.002(2) 0.010(2)
C21 0.075(3) 0.051(2) 0.058(2) 0.0101(18) 0.010(2) -0.005(2)

loop_
_atom_type_symbol
_atom_type_description
_atom_type_scat_dispersion_real
_atom_type_scat_dispersion_imag
_atom_type_scat_source
C C 0.0033 0.0016 'International Tables Vol C Tables 4.2.6.8 and 6.1.1.4'
H H 0.0000 0.0000 'International Tables Vol C Tables 4.2.6.8 and 6.1.1.4'
N N 0.0061 0.0033 'International Tables Vol C Tables 4.2.6.8 and 6.1.1.4'
O O 0.0106 0.0060 'International Tables Vol C Tables 4.2.6.8 and 6.1.1.4'

loop_
_geom_angle_atom_site_label_1
_geom_angle_atom_site_label_2
_geom_angle_atom_site_label_3
_geom_angle
_geom_angle_site_symmetry_1
_geom_angle_site_symmetry_3
_geom_angle_publ_flag
C11 O2 C12 115.9(3) . . ?
C1 N1 H1 113(3) . . ?
C7 N1 H1 120(2) . . ?
C7 N1 C1 125.8(3) . . ?
C7 N2 H2 119.5 . . ?
C7 N2 C8 121.0(3) . . ?
C8 N2 H2 119.5 . . ?
C9 N3 H3 119(3) . . ?
C9 N3 C10 122.6(3) . . ?
C10 N3 H3 118(3) . . ?
C2 C1 N1 117.6(3) . . ?
C2 C1 C6 119.7(3) . . ?
C6 C1 N1 122.7(3) . . ?
C1 C2 H2A 120.0 . . ?
C1 C2 C3 120.0(4) . . ?
C3 C2 H2A 120.0 . . ?
C2 C3 H3A 119.6 . . ?
C4 C3 C2 120.7(4) . . ?
C4 C3 H3A 119.6 . . ?
C3 C4 H4 120.5 . . ?
C5 C4 C3 119.1(4) . . ?
C5 C4 H4 120.5 . . ?
C4 C5 H5 119.2 . . ?
C4 C5 C6 121.6(4) . . ?
C6 C5 H5 119.2 . . ?
C1 C6 C5 118.9(4) . . ?
C1 C6 H6 120.5 . . ?
C5 C6 H6 120.5 . . ?
O1 C7 N1 123.4(3) . . ?
O1 C7 N2 122.3(3) . . ?
N2 C7 N1 114.3(3) . . ?
N2 C8 C9 110.3(2) . . ?
N2 C8 C13 111.1(3) . . ?
N2 C8 C14 107.7(3) . . ?
C9 C8 C14 107.3(3) . . ?
C13 C8 C9 111.5(3) . . ?
C13 C8 C14 108.7(3) . . ?
O3 C9 N3 121.0(3) . . ?
O3 C9 C8 122.4(3) . . ?
N3 C9 C8 116.5(3) . . ?
N3 C10 H10 108.1 . . ?
N3 C10 C11 107.4(2) . . ?
N3 C10 C15 113.5(3) . . ?
C11 C10 H10 108.1 . . ?
C11 C10 C15 111.5(3) . . ?
C15 C10 H10 108.1 . . ?
O2 C11 C10 110.7(3) . . ?
O4 C11 O2 123.9(3) . . ?
O4 C11 C10 125.4(3) . . ?
O2 C12 H12A 109.5 . . ?
O2 C12 H12B 109.5 . . ?
O2 C12 H12C 109.5 . . ?
H12A C12 H12B 109.5 . . ?
H12A C12 H12C 109.5 . . ?
H12B C12 H12C 109.5 . . ?
C8 C13 H13A 109.5 . . ?
C8 C13 H13B 109.5 . . ?
C8 C13 H13C 109.5 . . ?
H13A C13 H13B 109.5 . . ?
H13A C13 H13C 109.5 . . ?
H13B C13 H13C 109.5 . . ?
C8 C14 H14A 109.5 . . ?
C8 C14 H14B 109.5 . . ?
C8 C14 H14C 109.5 . . ?
H14A C14 H14B 109.5 . . ?
H14A C14 H14C 109.5 . . ?
H14B C14 H14C 109.5 . . ?
C10 C15 H15A 108.8 . . ?
C10 C15 H15B 108.8 . . ?
H15A C15 H15B 107.6 . . ?
C16 C15 C10 114.0(3) . . ?
C16 C15 H15A 108.8 . . ?
C16 C15 H15B 108.8 . . ?
C17 C16 C15 120.9(3) . . ?
C17 C16 C21 117.5(3) . . ?
C21 C16 C15 121.6(3) . . ?
C16 C17 H17 119.2 . . ?
C16 C17 C18 121.6(3) . . ?
C18 C17 H17 119.2 . . ?
C17 C18 H18 119.9 . . ?
C19 C18 C17 120.2(4) . . ?
C19 C18 H18 119.9 . . ?
C18 C19 H19 120.3 . . ?
C18 C19 C20 119.5(4) . . ?
C20 C19 H19 120.3 . . ?
C19 C20 H20 119.8 . . ?
C19 C20 C21 120.4(4) . . ?
C21 C20 H20 119.8 . . ?
C16 C21 H21 119.6 . . ?
C20 C21 C16 120.8(4) . . ?
C20 C21 H21 119.6 . . ?

loop_
_geom_bond_atom_site_label_1
_geom_bond_atom_site_label_2
_geom_bond_distance
_geom_bond_site_symmetry_2
_geom_bond_publ_flag
O1 C7 1.225(4) . ?
O2 C11 1.334(4) . ?
O2 C12 1.450(5) . ?
O3 C9 1.236(4) . ?
O4 C11 1.194(4) . ?
N1 H1 0.89(4) . ?
N1 C1 1.421(4) . ?
N1 C7 1.369(4) . ?
N2 H2 0.8600 . ?
N2 C7 1.364(4) . ?
N2 C8 1.465(4) . ?
N3 H3 0.85(4) . ?
N3 C9 1.332(4) . ?
N3 C10 1.457(4) . ?
C1 C2 1.376(5) . ?
C1 C6 1.382(5) . ?
C2 H2A 0.9300 . ?
C2 C3 1.391(5) . ?
C3 H3A 0.9300 . ?
C3 C4 1.365(6) . ?
C4 H4 0.9300 . ?
C4 C5 1.361(6) . ?
C5 H5 0.9300 . ?
C5 C6 1.395(5) . ?
C6 H6 0.9300 . ?
C8 C9 1.529(4) . ?
C8 C13 1.530(4) . ?
C8 C14 1.533(4) . ?
C10 H10 0.9800 . ?
C10 C11 1.509(4) . ?
C10 C15 1.531(4) . ?
C12 H12A 0.9600 . ?
C12 H12B 0.9600 . ?
C12 H12C 0.9600 . ?
C13 H13A 0.9600 . ?
C13 H13B 0.9600 . ?
C13 H13C 0.9600 . ?
C14 H14A 0.9600 . ?
C14 H14B 0.9600 . ?
C14 H14C 0.9600 . ?
C15 H15A 0.9700 . ?
C15 H15B 0.9700 . ?
C15 C16 1.503(5) . ?
C16 C17 1.373(5) . ?
C16 C21 1.388(5) . ?
C17 H17 0.9300 . ?
C17 C18 1.387(5) . ?
C18 H18 0.9300 . ?
C18 C19 1.360(5) . ?
C19 H19 0.9300 . ?
C19 C20 1.370(6) . ?
C20 H20 0.9300 . ?
C20 C21 1.385(5) . ?
C21 H21 0.9300 . ?

loop_
_geom_torsion_atom_site_label_1
_geom_torsion_atom_site_label_2
_geom_torsion_atom_site_label_3
_geom_torsion_atom_site_label_4
_geom_torsion
_geom_torsion_site_symmetry_1
_geom_torsion_site_symmetry_2
_geom_torsion_site_symmetry_3
_geom_torsion_site_symmetry_4
_geom_torsion_publ_flag
N1 C1 C2 C3 179.0(3) . . . . ?
N1 C1 C6 C5 -178.4(3) . . . . ?
N2 C8 C9 O3 -137.9(3) . . . . ?
N2 C8 C9 N3 46.3(4) . . . . ?
N3 C10 C11 O2 172.6(3) . . . . ?
N3 C10 C11 O4 -8.9(4) . . . . ?
N3 C10 C15 C16 66.9(4) . . . . ?
C1 N1 C7 O1 8.0(5) . . . . ?
C1 N1 C7 N2 -171.9(3) . . . . ?
C1 C2 C3 C4 0.1(6) . . . . ?
C2 C1 C6 C5 0.5(5) . . . . ?
C2 C3 C4 C5 -0.7(6) . . . . ?
C3 C4 C5 C6 1.2(6) . . . . ?
C4 C5 C6 C1 -1.2(6) . . . . ?
C6 C1 C2 C3 0.0(5) . . . . ?
C7 N1 C1 C2 145.6(3) . . . . ?
C7 N1 C1 C6 -35.5(5) . . . . ?
C7 N2 C8 C9 59.4(4) . . . . ?
C7 N2 C8 C13 -64.8(4) . . . . ?
C7 N2 C8 C14 176.2(3) . . . . ?
C8 N2 C7 O1 3.5(5) . . . . ?
C8 N2 C7 N1 -176.6(3) . . . . ?
C9 N3 C10 C11 -146.4(3) . . . . ?
C9 N3 C10 C15 89.8(4) . . . . ?
C10 N3 C9 O3 -5.0(5) . . . . ?
C10 N3 C9 C8 170.8(3) . . . . ?
C10 C15 C16 C17 -82.7(4) . . . . ?
C10 C15 C16 C21 95.0(4) . . . . ?
C11 C10 C15 C16 -54.6(4) . . . . ?
C12 O2 C11 O4 -2.6(5) . . . . ?
C12 O2 C11 C10 175.9(3) . . . . ?
C13 C8 C9 O3 -14.0(4) . . . . ?
C13 C8 C9 N3 170.3(3) . . . . ?
C14 C8 C9 O3 105.0(4) . . . . ?
C14 C8 C9 N3 -70.7(3) . . . . ?
C15 C10 C11 O2 -62.5(3) . . . . ?
C15 C10 C11 O4 116.0(4) . . . . ?
C15 C16 C17 C18 176.9(3) . . . . ?
C15 C16 C21 C20 -177.8(3) . . . . ?
C16 C17 C18 C19 1.3(6) . . . . ?
C17 C16 C21 C20 0.0(5) . . . . ?
C17 C18 C19 C20 -0.8(6) . . . . ?
C18 C19 C20 C21 -0.1(6) . . . . ?
C19 C20 C21 C16 0.5(6) . . . . ?
C21 C16 C17 C18 -0.9(5) . . . . ?
